data_7701011
loop_
_publ_author_name
'Mihaly, Joseph J.'
'Stewart, David J.'
'Grusenmeyer, Tod A.'
'Phillips, Alexis T.'
'Haley, Joy E.'
'Zeller, Matthias'
'Gray, Thomas G.'

_publ_section_title
;
 Photophysical properties of organogold(i) complexes bearing a
 benzothiazole-2,7-fluorenyl moiety: selection of ancillary ligand
 influences white light emission.
;
_journal_issue 42
_journal_name_full 'Dalton transactions (Cambridge, England : 2003)'
_journal_page_first 15917
_journal_page_last 15927
_journal_paper_doi 10.1039/c9dt02312g
_journal_volume 48
_journal_year 2019
_chemical_formula_sum 'C42 H35 Au N P S'
_chemical_formula_weight 813.70
_space_group_crystal_system triclinic
_space_group_IT_number 2
_space_group_name_Hall '-P 1'
_space_group_name_H-M_alt 'P -1'
_symmetry_space_group_name_Hall '-P 1'
_symmetry_space_group_name_H-M 'P -1'
_atom_sites_solution_hydrogens geom
_atom_sites_solution_primary direct
_atom_sites_solution_secondary difmap
_audit_creation_method SHELXL-2018/1
_audit_update_record
;
2019-05-21 deposited with the CCDC.    2019-09-03 downloaded from the CCDC.
;
_cell_angle_alpha 74.285(2)
_cell_angle_beta 63.823(2)
_cell_angle_gamma 83.926(2)
_cell_formula_units_Z 2
_cell_length_a 11.8146(5)
_cell_length_b 12.7494(6)
_cell_length_c 12.7733(6)
_cell_measurement_reflns_used 9825
_cell_measurement_temperature 150(2)
_cell_measurement_theta_max 32.4026
_cell_measurement_theta_min 3.1799
_cell_volume 1661.94(14)
_computing_cell_refinement 'SAINT V8.37A (Bruker, 2016)'
_computing_data_collection 'Apex3 v2016.9-0 (Bruker, 2016)'
_computing_data_reduction 'SAINT V8.37A (Bruker, 2016)'
_computing_structure_refinement
;  
SHELXL-2018/1 (Sheldrick, 2015, 2018), 
SHELXLE Rev882 (H\"ubschle et al., 2011)
;
_computing_structure_solution 'SHELXS-97 (Sheldrick, 2008)'
_diffrn_ambient_temperature 150(2)
_diffrn_measured_fraction_theta_full 0.997
_diffrn_measured_fraction_theta_max 0.985
_diffrn_measurement_device_type 'Bruker AXS D8 Quest CMOS diffractometer'
_diffrn_measurement_method 'omega and phi scans'
_diffrn_radiation_monochromator 'Triumph curved graphite crystal'
_diffrn_radiation_type MoK\a
_diffrn_radiation_wavelength 0.71073
_diffrn_reflns_av_R_equivalents 0.0387
_diffrn_reflns_av_unetI/netI 0.0410
_diffrn_reflns_Laue_measured_fraction_full 0.997
_diffrn_reflns_Laue_measured_fraction_max 0.985
_diffrn_reflns_limit_h_max 18
_diffrn_reflns_limit_h_min -16
_diffrn_reflns_limit_k_max 17
_diffrn_reflns_limit_k_min -19
_diffrn_reflns_limit_l_max 19
_diffrn_reflns_limit_l_min -19
_diffrn_reflns_number 51512
_diffrn_reflns_point_group_measured_fraction_full 0.997
_diffrn_reflns_point_group_measured_fraction_max 0.985
_diffrn_reflns_theta_full 25.242
_diffrn_reflns_theta_max 33.221
_diffrn_reflns_theta_min 3.300
_diffrn_source 'sealed tube X-ray source'
_exptl_absorpt_coefficient_mu 4.569
_exptl_absorpt_correction_T_max 0.2694
_exptl_absorpt_correction_T_min 0.1998
_exptl_absorpt_correction_type multi-scan
_exptl_absorpt_process_details
;
 SADABS 2016/2: Krause, L., Herbst-Irmer, R., Sheldrick G.M. & Stalke D.,
 J. Appl. Cryst. 48 (2015) 3-10
;
_exptl_crystal_colour colourless
_exptl_crystal_density_diffrn 1.626
_exptl_crystal_description plate
_exptl_crystal_F_000 808
_exptl_crystal_size_max 0.320
_exptl_crystal_size_mid 0.260
_exptl_crystal_size_min 0.110
_refine_diff_density_max 2.511
_refine_diff_density_min -1.165
_refine_diff_density_rms 0.120
_refine_ls_extinction_coef 0.00179(15)
_refine_ls_extinction_expression Fc^*^=kFc[1+0.001xFc^2^\l^3^/sin(2\q)]^-1/4^
_refine_ls_extinction_method 'SHELXL-2018/1 (Sheldrick 2018)'
_refine_ls_goodness_of_fit_ref 1.019
_refine_ls_hydrogen_treatment constr
_refine_ls_matrix_type full
_refine_ls_number_parameters 418
_refine_ls_number_reflns 12572
_refine_ls_number_restraints 0
_refine_ls_restrained_S_all 1.019
_refine_ls_R_factor_all 0.0402
_refine_ls_R_factor_gt 0.0262
_refine_ls_shift/su_max 0.001
_refine_ls_shift/su_mean 0.000
_refine_ls_structure_factor_coef Fsqd
_refine_ls_weighting_details 'w=1/[\s^2^(Fo^2^)+(0.0178P)^2^+0.8482P] where P=(Fo^2^+2Fc^2^)/3'
_refine_ls_weighting_scheme calc
_refine_ls_wR_factor_gt 0.0462
_refine_ls_wR_factor_ref 0.0496
_reflns_Friedel_coverage 0.000
_reflns_number_gt 10593
_reflns_number_total 12572
_reflns_threshold_expression 'I > 2\s(I)'
_cod_data_source_file c9dt02312g2.cif
_cod_data_source_block JJM_1_122_0m
_cod_depositor_comments 'Adding full bibliography for 7701011--7701013.cif.'
_cod_original_cell_volume 1661.94(13)
_cod_database_code 7701011
_shelx_shelxl_version_number 2018/1
_shelx_space_group_comment
;
The symmetry employed for this shelxl refinement is uniquely defined
by the following loop, which should always be used as a source of
symmetry information in preference to the above space-group names.
They are only intended as comments.
;
_shelx_estimated_absorpt_t_min 0.323
_shelx_estimated_absorpt_t_max 0.633

loop_
_space_group_symop_operation_xyz
'x, y, z'
'-x, -y, -z'

loop_
_atom_site_label
_atom_site_type_symbol
_atom_site_fract_x
_atom_site_fract_y
_atom_site_fract_z
_atom_site_U_iso_or_equiv
_atom_site_adp_type
_atom_site_occupancy
_atom_site_site_symmetry_order
_atom_site_calc_flag
_atom_site_refinement_flags_posn
_atom_site_refinement_flags_adp
C1 C 0.07226(19) 0.24977(16) 0.59246(17) 0.0191(4) Uani 1 1 d . .
C2 C 0.02688(18) 0.25371(15) 0.49641(16) 0.0178(3) Uani 1 1 d . .
C3 C -0.04729(18) 0.33050(16) 0.45647(17) 0.0197(4) Uani 1 1 d . .
H3 H -0.077805 0.390711 0.491336 0.024 Uiso 1 1 calc R U
C4 C -0.07771(18) 0.32006(16) 0.36491(17) 0.0187(4) Uani 1 1 d . .
C5 C -0.03291(18) 0.22826(17) 0.31816(17) 0.0208(4) Uani 1 1 d . .
H5 H -0.054095 0.218951 0.257576 0.025 Uiso 1 1 calc R U
C6 C 0.04119(18) 0.15063(16) 0.35723(17) 0.0200(4) Uani 1 1 d . .
H6 H 0.069957 0.089216 0.324207 0.024 Uiso 1 1 calc R U
C7 C 0.07235(17) 0.16458(15) 0.44546(16) 0.0175(3) Uani 1 1 d . .
C8 C 0.15257(17) 0.10018(15) 0.49901(16) 0.0175(3) Uani 1 1 d . .
C9 C 0.22063(19) 0.00675(16) 0.47627(18) 0.0208(4) Uani 1 1 d . .
H9 H 0.218112 -0.026418 0.419088 0.025 Uiso 1 1 calc R U
C10 C 0.29242(19) -0.03716(16) 0.53885(18) 0.0218(4) Uani 1 1 d . .
H10 H 0.338961 -0.101365 0.524655 0.026 Uiso 1 1 calc R U
C11 C 0.29719(18) 0.01168(16) 0.62228(17) 0.0193(4) Uani 1 1 d . .
C12 C 0.22761(18) 0.10607(16) 0.64573(17) 0.0201(4) Uani 1 1 d . .
H12 H 0.230101 0.139309 0.702876 0.024 Uiso 1 1 calc R U
C13 C 0.15559(18) 0.14938(15) 0.58382(16) 0.0178(3) Uani 1 1 d . .
C14 C -0.0394(2) 0.23446(18) 0.71964(18) 0.0253(4) Uani 1 1 d . .
H14A H -0.005130 0.231760 0.778437 0.030 Uiso 1 1 calc R U
H14B H -0.093745 0.299126 0.719710 0.030 Uiso 1 1 calc R U
C15 C -0.1203(2) 0.13351(19) 0.7619(2) 0.0312(5) Uani 1 1 d . .
H15A H -0.154846 0.134966 0.704499 0.047 Uiso 1 1 calc R U
H15B H -0.189616 0.131693 0.841460 0.047 Uiso 1 1 calc R U
H15C H -0.068828 0.068512 0.767227 0.047 Uiso 1 1 calc R U
C16 C 0.1452(2) 0.35411(17) 0.5673(2) 0.0262(4) Uani 1 1 d . .
H16A H 0.086767 0.416128 0.571577 0.031 Uiso 1 1 calc R U
H16B H 0.172338 0.345830 0.632216 0.031 Uiso 1 1 calc R U
C17 C 0.2607(2) 0.3824(2) 0.4467(2) 0.0352(5) Uani 1 1 d . .
H17A H 0.236200 0.387179 0.381589 0.053 Uiso 1 1 calc R U
H17B H 0.323826 0.325615 0.444766 0.053 Uiso 1 1 calc R U
H17C H 0.296328 0.452568 0.436113 0.053 Uiso 1 1 calc R U
C18 C 0.37754(18) -0.03304(16) 0.68436(18) 0.0211(4) Uani 1 1 d . .
C19 C 0.4889(2) -0.04391(18) 0.78817(19) 0.0260(4) Uani 1 1 d . .
C20 C 0.5419(2) -0.0098(2) 0.8513(2) 0.0381(6) Uani 1 1 d . .
H20 H 0.520852 0.058533 0.871214 0.046 Uiso 1 1 calc R U
C21 C 0.6263(2) -0.0777(2) 0.8846(2) 0.0398(6) Uani 1 1 d . .
H21 H 0.663486 -0.055361 0.927787 0.048 Uiso 1 1 calc R U
C22 C 0.6575(2) -0.1771(2) 0.8564(2) 0.0334(5) Uani 1 1 d . .
H22 H 0.714795 -0.222265 0.881605 0.040 Uiso 1 1 calc R U
C23 C 0.6074(2) -0.21213(19) 0.7925(2) 0.0301(5) Uani 1 1 d . .
H23 H 0.630082 -0.280140 0.772174 0.036 Uiso 1 1 calc R U
C24 C 0.52183(19) -0.14401(17) 0.75855(18) 0.0242(4) Uani 1 1 d . .
C25 C -0.39683(18) 0.62349(16) 0.25185(17) 0.0201(4) Uani 1 1 d . .
C26 C -0.4354(2) 0.62154(19) 0.37240(18) 0.0266(4) Uani 1 1 d . .
H26 H -0.383995 0.587916 0.411752 0.032 Uiso 1 1 calc R U
C27 C -0.5478(2) 0.6681(2) 0.4352(2) 0.0350(5) Uani 1 1 d . .
H27 H -0.572879 0.667355 0.517025 0.042 Uiso 1 1 calc R U
C28 C -0.6238(2) 0.7160(2) 0.3784(2) 0.0350(5) Uani 1 1 d . .
H28 H -0.700667 0.748789 0.421034 0.042 Uiso 1 1 calc R U
C29 C -0.5871(2) 0.71581(19) 0.2588(2) 0.0311(5) Uani 1 1 d . .
H29 H -0.640076 0.747181 0.220538 0.037 Uiso 1 1 calc R U
C30 C -0.4746(2) 0.67053(18) 0.1956(2) 0.0278(4) Uani 1 1 d . .
H30 H -0.449806 0.671277 0.113844 0.033 Uiso 1 1 calc R U
C31 C -0.13904(18) 0.68850(16) 0.08853(16) 0.0190(4) Uani 1 1 d . .
C32 C -0.0091(2) 0.67086(19) 0.03347(19) 0.0254(4) Uani 1 1 d . .
H32 H 0.021920 0.598769 0.044323 0.031 Uiso 1 1 calc R U
C33 C 0.0745(2) 0.7575(2) -0.0365(2) 0.0315(5) Uani 1 1 d . .
H33 H 0.162459 0.744901 -0.073957 0.038 Uiso 1 1 calc R U
C34 C 0.0296(2) 0.8628(2) -0.0519(2) 0.0334(5) Uani 1 1 d . .
H34 H 0.086743 0.922311 -0.101386 0.040 Uiso 1 1 calc R U
C35 C -0.0984(2) 0.88146(19) 0.0049(2) 0.0325(5) Uani 1 1 d . .
H35 H -0.128588 0.953921 -0.004091 0.039 Uiso 1 1 calc R U
C36 C -0.1825(2) 0.79505(17) 0.07451(19) 0.0241(4) Uani 1 1 d . .
H36 H -0.270253 0.808355 0.112907 0.029 Uiso 1 1 calc R U
C37 C -0.26081(18) 0.52595(16) 0.05356(17) 0.0191(4) Uani 1 1 d . .
C38 C -0.18804(19) 0.56929(17) -0.06806(17) 0.0218(4) Uani 1 1 d . .
H38 H -0.127136 0.624728 -0.092935 0.026 Uiso 1 1 calc R U
C39 C -0.2032(2) 0.53254(19) -0.15426(19) 0.0272(4) Uani 1 1 d . .
H39 H -0.152065 0.562330 -0.237496 0.033 Uiso 1 1 calc R U
C40 C -0.2917(2) 0.4533(2) -0.1192(2) 0.0326(5) Uani 1 1 d . .
H40 H -0.303194 0.429277 -0.178132 0.039 Uiso 1 1 calc R U
C41 C -0.3644(3) 0.4084(2) 0.0021(2) 0.0402(6) Uani 1 1 d . .
H41 H -0.425104 0.352991 0.026284 0.048 Uiso 1 1 calc R U
C42 C -0.3491(2) 0.4441(2) 0.0888(2) 0.0336(5) Uani 1 1 d . .
H42 H -0.398817 0.412744 0.171960 0.040 Uiso 1 1 calc R U
Au1 Au -0.16486(2) 0.43767(2) 0.28172(2) 0.01912(3) Uani 1 1 d . .
N1 N 0.40583(18) 0.01779(15) 0.74582(17) 0.0277(4) Uani 1 1 d . .
P1 P -0.24376(5) 0.56982(4) 0.17065(4) 0.01772(9) Uani 1 1 d . .
S1 S 0.44686(5) -0.16163(4) 0.67489(5) 0.02800(11) Uani 1 1 d . .

loop_
_atom_site_aniso_label
_atom_site_aniso_U_11
_atom_site_aniso_U_22
_atom_site_aniso_U_33
_atom_site_aniso_U_23
_atom_site_aniso_U_13
_atom_site_aniso_U_12
C1 0.0248(9) 0.0178(9) 0.0199(9) -0.0065(7) -0.0142(8) 0.0053(7)
C2 0.0202(9) 0.0175(9) 0.0158(8) -0.0021(7) -0.0092(7) 0.0005(7)
C3 0.0223(9) 0.0171(9) 0.0202(9) -0.0041(7) -0.0103(8) 0.0028(7)
C4 0.0178(8) 0.0185(9) 0.0190(9) -0.0011(7) -0.0094(7) 0.0002(7)
C5 0.0216(9) 0.0245(10) 0.0179(9) -0.0027(7) -0.0108(7) -0.0035(8)
C6 0.0220(9) 0.0188(9) 0.0210(9) -0.0068(7) -0.0098(7) 0.0005(7)
C7 0.0187(8) 0.0159(9) 0.0168(8) -0.0023(7) -0.0079(7) 0.0005(7)
C8 0.0185(8) 0.0160(9) 0.0176(8) -0.0026(7) -0.0083(7) 0.0005(7)
C9 0.0232(9) 0.0186(9) 0.0236(9) -0.0078(7) -0.0115(8) 0.0027(7)
C10 0.0225(9) 0.0182(9) 0.0239(9) -0.0051(7) -0.0102(8) 0.0045(7)
C11 0.0190(9) 0.0180(9) 0.0198(9) -0.0016(7) -0.0096(7) 0.0024(7)
C12 0.0229(9) 0.0199(9) 0.0195(9) -0.0045(7) -0.0117(8) 0.0026(7)
C13 0.0205(9) 0.0166(9) 0.0167(8) -0.0037(7) -0.0090(7) 0.0020(7)
C14 0.0288(10) 0.0283(11) 0.0209(9) -0.0105(8) -0.0122(8) 0.0107(9)
C15 0.0295(11) 0.0335(12) 0.0245(10) -0.0048(9) -0.0085(9) 0.0039(9)
C16 0.0367(12) 0.0199(10) 0.0319(11) -0.0083(8) -0.0230(10) 0.0033(9)
C17 0.0473(14) 0.0323(13) 0.0324(12) 0.0014(10) -0.0251(11) -0.0137(11)
C18 0.0196(9) 0.0190(9) 0.0222(9) -0.0010(7) -0.0097(7) 0.0022(7)
C19 0.0258(10) 0.0257(11) 0.0263(10) -0.0022(8) -0.0143(9) 0.0037(8)
C20 0.0451(14) 0.0345(13) 0.0484(15) -0.0107(11) -0.0335(13) 0.0071(11)
C21 0.0385(13) 0.0457(15) 0.0421(14) -0.0018(11) -0.0285(12) 0.0009(11)
C22 0.0232(10) 0.0408(14) 0.0307(11) 0.0041(10) -0.0150(9) 0.0040(9)
C23 0.0248(10) 0.0286(11) 0.0284(11) 0.0007(9) -0.0100(9) 0.0081(9)
C24 0.0202(9) 0.0256(10) 0.0223(9) 0.0008(8) -0.0097(8) 0.0027(8)
C25 0.0186(9) 0.0202(9) 0.0198(9) -0.0036(7) -0.0077(7) 0.0004(7)
C26 0.0240(10) 0.0332(12) 0.0205(9) -0.0059(8) -0.0080(8) -0.0007(9)
C27 0.0308(12) 0.0392(14) 0.0252(11) -0.0137(10) 0.0005(9) -0.0027(10)
C28 0.0196(10) 0.0334(13) 0.0431(14) -0.0147(11) -0.0029(9) 0.0009(9)
C29 0.0217(10) 0.0308(12) 0.0455(14) -0.0115(10) -0.0186(10) 0.0062(9)
C30 0.0243(10) 0.0299(11) 0.0291(11) -0.0098(9) -0.0110(9) 0.0054(9)
C31 0.0220(9) 0.0224(9) 0.0156(8) -0.0047(7) -0.0113(7) 0.0022(7)
C32 0.0242(10) 0.0295(11) 0.0245(10) -0.0084(8) -0.0117(8) 0.0029(8)
C33 0.0250(10) 0.0441(14) 0.0261(11) -0.0121(10) -0.0084(9) -0.0053(10)
C34 0.0431(13) 0.0332(13) 0.0249(11) -0.0021(9) -0.0145(10) -0.0167(11)
C35 0.0505(14) 0.0197(10) 0.0331(12) -0.0049(9) -0.0238(11) -0.0015(10)
C36 0.0277(10) 0.0227(10) 0.0258(10) -0.0066(8) -0.0150(8) 0.0021(8)
C37 0.0219(9) 0.0181(9) 0.0188(9) -0.0045(7) -0.0107(7) 0.0034(7)
C38 0.0206(9) 0.0248(10) 0.0209(9) -0.0044(8) -0.0103(8) -0.0006(8)
C39 0.0262(10) 0.0371(12) 0.0188(9) -0.0064(8) -0.0099(8) -0.0022(9)
C40 0.0362(12) 0.0384(13) 0.0299(11) -0.0144(10) -0.0161(10) -0.0037(10)
C41 0.0452(14) 0.0400(14) 0.0338(13) -0.0082(11) -0.0115(11) -0.0214(12)
C42 0.0399(13) 0.0323(12) 0.0222(10) -0.0026(9) -0.0071(9) -0.0136(10)
Au1 0.02018(4) 0.02005(4) 0.01714(4) -0.00127(2) -0.01039(3) 0.00217(3)
N1 0.0301(9) 0.0281(10) 0.0300(9) -0.0078(8) -0.0194(8) 0.0106(8)
P1 0.0182(2) 0.0191(2) 0.0155(2) -0.00266(18) -0.00840(18) 0.00302(18)
S1 0.0327(3) 0.0221(3) 0.0332(3) -0.0066(2) -0.0200(2) 0.0094(2)

loop_
_atom_type_symbol
_atom_type_description
_atom_type_scat_dispersion_real
_atom_type_scat_dispersion_imag
_atom_type_scat_source
C C 0.0033 0.0016 'International Tables Vol C Tables 4.2.6.8 and 6.1.1.4'
H H 0.0000 0.0000 'International Tables Vol C Tables 4.2.6.8 and 6.1.1.4'
Au Au -2.0133 8.8022 'International Tables Vol C Tables 4.2.6.8 and 6.1.1.4'
N N 0.0061 0.0033 'International Tables Vol C Tables 4.2.6.8 and 6.1.1.4'
P P 0.1023 0.0942 'International Tables Vol C Tables 4.2.6.8 and 6.1.1.4'
S S 0.1246 0.1234 'International Tables Vol C Tables 4.2.6.8 and 6.1.1.4'

loop_
_geom_angle_atom_site_label_1
_geom_angle_atom_site_label_2
_geom_angle_atom_site_label_3
_geom_angle
C13 C1 C2 101.41(15)
C13 C1 C16 112.60(16)
C2 C1 C16 112.68(16)
C13 C1 C14 111.19(15)
C2 C1 C14 111.65(16)
C16 C1 C14 107.36(16)
C3 C2 C7 120.06(17)
C3 C2 C1 129.39(17)
C7 C2 C1 110.55(16)
C2 C3 C4 120.69(18)
C2 C3 H3 119.7
C4 C3 H3 119.7
C5 C4 C3 117.56(17)
C5 C4 Au1 117.60(13)
C3 C4 Au1 124.44(15)
C6 C5 C4 122.46(17)
C6 C5 H5 118.8
C4 C5 H5 118.8
C7 C6 C5 118.67(18)
C7 C6 H6 120.7
C5 C6 H6 120.7
C6 C7 C2 120.53(17)
C6 C7 C8 130.68(18)
C2 C7 C8 108.78(16)
C9 C8 C13 120.93(17)
C9 C8 C7 130.39(17)
C13 C8 C7 108.67(16)
C10 C9 C8 118.62(18)
C10 C9 H9 120.7
C8 C9 H9 120.7
C9 C10 C11 120.93(18)
C9 C10 H10 119.5
C11 C10 H10 119.5
C10 C11 C12 120.40(17)
C10 C11 C18 120.41(18)
C12 C11 C18 119.17(18)
C13 C12 C11 118.61(18)
C13 C12 H12 120.7
C11 C12 H12 120.7
C12 C13 C8 120.51(17)
C12 C13 C1 128.99(17)
C8 C13 C1 110.51(15)
C15 C14 C1 115.06(17)
C15 C14 H14A 108.5
C1 C14 H14A 108.5
C15 C14 H14B 108.5
C1 C14 H14B 108.5
H14A C14 H14B 107.5
C14 C15 H15A 109.5
C14 C15 H15B 109.5
H15A C15 H15B 109.5
C14 C15 H15C 109.5
H15A C15 H15C 109.5
H15B C15 H15C 109.5
C17 C16 C1 115.46(18)
C17 C16 H16A 108.4
C1 C16 H16A 108.4
C17 C16 H16B 108.4
C1 C16 H16B 108.4
H16A C16 H16B 107.5
C16 C17 H17A 109.5
C16 C17 H17B 109.5
H17A C17 H17B 109.5
C16 C17 H17C 109.5
H17A C17 H17C 109.5
H17B C17 H17C 109.5
N1 C18 C11 124.26(18)
N1 C18 S1 115.49(15)
C11 C18 S1 120.23(15)
C20 C19 N1 124.3(2)
C20 C19 C24 120.1(2)
N1 C19 C24 115.51(19)
C21 C20 C19 118.4(2)
C21 C20 H20 120.8
C19 C20 H20 120.8
C22 C21 C20 121.3(2)
C22 C21 H21 119.3
C20 C21 H21 119.3
C23 C22 C21 121.4(2)
C23 C22 H22 119.3
C21 C22 H22 119.3
C22 C23 C24 117.7(2)
C22 C23 H23 121.2
C24 C23 H23 121.2
C19 C24 C23 121.1(2)
C19 C24 S1 109.69(15)
C23 C24 S1 129.15(18)
C26 C25 C30 119.33(19)
C26 C25 P1 118.82(15)
C30 C25 P1 121.79(15)
C27 C26 C25 120.5(2)
C27 C26 H26 119.7
C25 C26 H26 119.7
C26 C27 C28 119.9(2)
C26 C27 H27 120.1
C28 C27 H27 120.1
C27 C28 C29 119.8(2)
C27 C28 H28 120.1
C29 C28 H28 120.1
C30 C29 C28 120.5(2)
C30 C29 H29 119.7
C28 C29 H29 119.7
C29 C30 C25 119.9(2)
C29 C30 H30 120.0
C25 C30 H30 120.0
C36 C31 C32 118.96(19)
C36 C31 P1 123.05(15)
C32 C31 P1 117.95(16)
C33 C32 C31 120.5(2)
C33 C32 H32 119.7
C31 C32 H32 119.7
C32 C33 C34 119.9(2)
C32 C33 H33 120.1
C34 C33 H33 120.1
C33 C34 C35 120.1(2)
C33 C34 H34 120.0
C35 C34 H34 120.0
C36 C35 C34 120.3(2)
C36 C35 H35 119.8
C34 C35 H35 119.8
C35 C36 C31 120.2(2)
C35 C36 H36 119.9
C31 C36 H36 119.9
C38 C37 C42 119.05(19)
C38 C37 P1 122.60(15)
C42 C37 P1 118.34(15)
C37 C38 C39 120.69(19)
C37 C38 H38 119.7
C39 C38 H38 119.7
C40 C39 C38 120.1(2)
C40 C39 H39 120.0
C38 C39 H39 120.0
C39 C40 C41 119.9(2)
C39 C40 H40 120.0
C41 C40 H40 120.0
C40 C41 C42 120.3(2)
C40 C41 H41 119.8
C42 C41 H41 119.8
C41 C42 C37 119.9(2)
C41 C42 H42 120.0
C37 C42 H42 120.0
C4 Au1 P1 174.09(5)
C18 N1 C19 110.23(18)
C25 P1 C31 105.06(9)
C25 P1 C37 104.18(9)
C31 P1 C37 104.09(9)
C25 P1 Au1 117.10(6)
C31 P1 Au1 111.83(6)
C37 P1 Au1 113.36(6)
C24 S1 C18 89.07(10)

loop_
_geom_bond_atom_site_label_1
_geom_bond_atom_site_label_2
_geom_bond_distance
C1 C13 1.528(3)
C1 C2 1.529(3)
C1 C16 1.544(3)
C1 C14 1.552(3)
C2 C3 1.389(3)
C2 C7 1.402(3)
C3 C4 1.407(3)
C3 H3 0.9500
C4 C5 1.405(3)
C4 Au1 2.0526(18)
C5 C6 1.389(3)
C5 H5 0.9500
C6 C7 1.388(3)
C6 H6 0.9500
C7 C8 1.464(3)
C8 C9 1.389(3)
C8 C13 1.405(3)
C9 C10 1.388(3)
C9 H9 0.9500
C10 C11 1.395(3)
C10 H10 0.9500
C11 C12 1.408(3)
C11 C18 1.470(3)
C12 C13 1.383(3)
C12 H12 0.9500
C14 C15 1.513(3)
C14 H14A 0.9900
C14 H14B 0.9900
C15 H15A 0.9800
C15 H15B 0.9800
C15 H15C 0.9800
C16 C17 1.521(3)
C16 H16A 0.9900
C16 H16B 0.9900
C17 H17A 0.9800
C17 H17B 0.9800
C17 H17C 0.9800
C18 N1 1.304(3)
C18 S1 1.763(2)
C19 C20 1.389(3)
C19 N1 1.396(3)
C19 C24 1.396(3)
C20 C21 1.384(3)
C20 H20 0.9500
C21 C22 1.379(4)
C21 H21 0.9500
C22 C23 1.378(3)
C22 H22 0.9500
C23 C24 1.400(3)
C23 H23 0.9500
C24 S1 1.728(2)
C25 C26 1.394(3)
C25 C30 1.397(3)
C25 P1 1.812(2)
C26 C27 1.382(3)
C26 H26 0.9500
C27 C28 1.387(4)
C27 H27 0.9500
C28 C29 1.393(3)
C28 H28 0.9500
C29 C30 1.377(3)
C29 H29 0.9500
C30 H30 0.9500
C31 C36 1.394(3)
C31 C32 1.401(3)
C31 P1 1.820(2)
C32 C33 1.382(3)
C32 H32 0.9500
C33 C34 1.386(4)
C33 H33 0.9500
C34 C35 1.386(4)
C34 H34 0.9500
C35 C36 1.383(3)
C35 H35 0.9500
C36 H36 0.9500
C37 C38 1.384(3)
C37 C42 1.393(3)
C37 P1 1.8257(19)
C38 C39 1.391(3)
C38 H38 0.9500
C39 C40 1.372(3)
C39 H39 0.9500
C40 C41 1.384(3)
C40 H40 0.9500
C41 C42 1.390(3)
C41 H41 0.9500
C42 H42 0.9500
Au1 P1 2.2935(5)

loop_
_geom_torsion_atom_site_label_1
_geom_torsion_atom_site_label_2
_geom_torsion_atom_site_label_3
_geom_torsion_atom_site_label_4
_geom_torsion
C13 C1 C2 C3 -176.28(19)
C16 C1 C2 C3 -55.7(3)
C14 C1 C2 C3 65.2(3)
C13 C1 C2 C7 2.9(2)
C16 C1 C2 C7 123.55(18)
C14 C1 C2 C7 -115.54(18)
C7 C2 C3 C4 0.0(3)
C1 C2 C3 C4 179.17(19)
C2 C3 C4 C5 1.5(3)
C2 C3 C4 Au1 -171.08(14)
C3 C4 C5 C6 -1.4(3)
Au1 C4 C5 C6 171.68(15)
C4 C5 C6 C7 -0.2(3)
C5 C6 C7 C2 1.8(3)
C5 C6 C7 C8 -176.67(19)
C3 C2 C7 C6 -1.7(3)
C1 C2 C7 C6 179.00(17)
C3 C2 C7 C8 177.06(17)
C1 C2 C7 C8 -2.2(2)
C6 C7 C8 C9 0.2(4)
C2 C7 C8 C9 -178.4(2)
C6 C7 C8 C13 179.1(2)
C2 C7 C8 C13 0.5(2)
C13 C8 C9 C10 -0.2(3)
C7 C8 C9 C10 178.51(19)
C8 C9 C10 C11 -0.5(3)
C9 C10 C11 C12 0.8(3)
C9 C10 C11 C18 -177.52(18)
C10 C11 C12 C13 -0.4(3)
C18 C11 C12 C13 177.91(18)
C11 C12 C13 C8 -0.2(3)
C11 C12 C13 C1 179.89(18)
C9 C8 C13 C12 0.6(3)
C7 C8 C13 C12 -178.39(17)
C9 C8 C13 C1 -179.52(17)
C7 C8 C13 C1 1.5(2)
C2 C1 C13 C12 177.23(19)
C16 C1 C13 C12 56.6(3)
C14 C1 C13 C12 -64.0(3)
C2 C1 C13 C8 -2.6(2)
C16 C1 C13 C8 -123.31(18)
C14 C1 C13 C8 116.16(18)
C13 C1 C14 C15 -54.7(2)
C2 C1 C14 C15 57.8(2)
C16 C1 C14 C15 -178.28(17)
C13 C1 C16 C17 56.3(2)
C2 C1 C16 C17 -57.7(2)
C14 C1 C16 C17 178.97(17)
C10 C11 C18 N1 166.8(2)
C12 C11 C18 N1 -11.6(3)
C10 C11 C18 S1 -11.2(3)
C12 C11 C18 S1 170.39(15)
N1 C19 C20 C21 -177.9(2)
C24 C19 C20 C21 -0.7(4)
C19 C20 C21 C22 -0.1(4)
C20 C21 C22 C23 0.9(4)
C21 C22 C23 C24 -1.0(3)
C20 C19 C24 C23 0.6(3)
N1 C19 C24 C23 178.04(19)
C20 C19 C24 S1 -177.34(19)
N1 C19 C24 S1 0.1(2)
C22 C23 C24 C19 0.2(3)
C22 C23 C24 S1 177.73(17)
C30 C25 C26 C27 -1.7(3)
P1 C25 C26 C27 175.74(18)
C25 C26 C27 C28 0.9(4)
C26 C27 C28 C29 0.7(4)
C27 C28 C29 C30 -1.4(4)
C28 C29 C30 C25 0.5(4)
C26 C25 C30 C29 1.0(3)
P1 C25 C30 C29 -176.37(17)
C36 C31 C32 C33 -1.8(3)
P1 C31 C32 C33 175.87(16)
C31 C32 C33 C34 0.4(3)
C32 C33 C34 C35 1.4(3)
C33 C34 C35 C36 -1.7(3)
C34 C35 C36 C31 0.3(3)
C32 C31 C36 C35 1.5(3)
P1 C31 C36 C35 -176.07(16)
C42 C37 C38 C39 0.5(3)
P1 C37 C38 C39 179.23(16)
C37 C38 C39 C40 0.7(3)
C38 C39 C40 C41 -1.3(4)
C39 C40 C41 C42 0.7(4)
C40 C41 C42 C37 0.4(4)
C38 C37 C42 C41 -1.0(4)
P1 C37 C42 C41 -179.8(2)
C11 C18 N1 C19 -176.91(18)
S1 C18 N1 C19 1.2(2)
C20 C19 N1 C18 176.5(2)
C24 C19 N1 C18 -0.8(3)
C26 C25 P1 C31 -97.65(18)
C30 C25 P1 C31 79.72(19)
C26 C25 P1 C37 153.20(17)
C30 C25 P1 C37 -29.4(2)
C26 C25 P1 Au1 27.13(19)
C30 C25 P1 Au1 -155.50(16)
C36 C31 P1 C25 -13.20(18)
C32 C31 P1 C25 169.20(15)
C36 C31 P1 C37 96.02(17)
C32 C31 P1 C37 -81.58(16)
C36 C31 P1 Au1 -141.23(15)
C32 C31 P1 Au1 41.17(16)
C38 C37 P1 C25 119.24(17)
C42 C37 P1 C25 -61.99(19)
C38 C37 P1 C31 9.38(19)
C42 C37 P1 C31 -171.86(18)
C38 C37 P1 Au1 -112.36(16)
C42 C37 P1 Au1 66.40(18)
C19 C24 S1 C18 0.46(16)
C23 C24 S1 C18 -177.3(2)
N1 C18 S1 C24 -0.99(17)
C11 C18 S1 C24 177.18(17)
